data_2105051
loop_
_publ_author_name
'Gemmi, Mauro'
'Campostrini, Italo'
'Demartin, Francesco'
'Gorelik, Tatiana E.'
'Gramaccioli, Carlo Maria'

_publ_section_title
;
 Structure of the new mineral sarrabusite, Pb~5~CuCl~4~(SeO~3~)~4~, solved
 by manual electron-diffraction tomography
;
_journal_coeditor_code DK5002
_journal_issue 1
_journal_name_full 'Acta Crystallographica Section B'
_journal_page_first 15
_journal_page_last 23
_journal_paper_doi 10.1107/S010876811104688X
_journal_volume 68
_journal_year 2012
_chemical_compound_source 'Baccu Locci mine, near Villaputzu, Sardinia, Italy'
_chemical_formula_structural 'Pb5 Cu Cl4 (Se O3)4 '
_chemical_formula_sum 'Cl4 Cu O12 Pb5 Se4'
_chemical_formula_weight 1749.190
_chemical_name_mineral Sarrabusite
_space_group_IT_number 15
_symmetry_cell_setting monoclinic
_symmetry_space_group_name_Hall '-C 2yc'
_symmetry_space_group_name_H-M 'C 1 2/c 1'
_cell_angle_alpha 90
_cell_angle_beta 101.770(10)
_cell_angle_gamma 90
_cell_formula_units_Z 4
_cell_length_a 24.917(3)
_cell_length_b 5.5060(10)
_cell_length_c 14.242(2)
_cell_measurement_temperature 293
_cell_volume 1912.8(5)
_computing_cell_refinement
;
UNITCELL  (Holland,  Redfern,
(1997). Mineralogical Magazine, 61, 65-77. )
;
_computing_data_collection ' QED (Belletti, Calestani, Gemmi, Migliori, Ultramicroscopy, 2000, 81, 57-65)'
_computing_structure_refinement
;
Petricek, V., Dusek, M. & Palatinus L. (2006). Jana2006.
Structure Determination Software Programs.
Institute of Physics, Praha, Czech Republic.
;
_computing_structure_solution
;
SIR2008 (Burla, Caliandro, Camalli,
Carrozzini, Cascarano, De Caro, Giacovazzo, Polidori, Siliqi, Spagna,
R (2007). J. Appl. Cryst. 40, 609-613)
;
_database_code_amcsd 0018632
_diffrn_ambient_temperature 293
_diffrn_measured_fraction_theta_full 0.66
_diffrn_measured_fraction_theta_max 0.64
_diffrn_measurement_device_type 'FEI TECNAI F20ST'
_diffrn_measurement_method 'manual diffraction tomography'
_diffrn_radiation_source 'field emission electron gun'
_diffrn_radiation_type electron
_diffrn_radiation_wavelength 0.0251
_diffrn_reflns_av_R_equivalents 0.2546
_diffrn_reflns_av_sigmaI/netI 0.0117
_diffrn_reflns_limit_h_max 27
_diffrn_reflns_limit_h_min -27
_diffrn_reflns_limit_k_max 6
_diffrn_reflns_limit_k_min -6
_diffrn_reflns_limit_l_max 14
_diffrn_reflns_limit_l_min -14
_diffrn_reflns_number 2614
_diffrn_reflns_theta_full 0.49
_diffrn_reflns_theta_max 0.81
_diffrn_reflns_theta_min 0.06
_exptl_crystal_density_diffrn 6.0718
_exptl_crystal_F_000 2956
_refine_ls_extinction_method none
_refine_ls_goodness_of_fit_ref 26.69
_refine_ls_number_constraints 5
_refine_ls_number_parameters 43
_refine_ls_number_reflns 915
_refine_ls_number_restraints 0
_refine_ls_R_factor_all 0.3071
_refine_ls_R_factor_gt 0.3069
_refine_ls_shift/su_max 0.0204
_refine_ls_shift/su_mean 0.0055
_refine_ls_structure_factor_coef F
_refine_ls_weighting_details w=1/(\s^2^(F)+0.0001F^2^)
_refine_ls_weighting_scheme sigma
_refine_ls_wR_factor_gt 0.4145
_refine_ls_wR_factor_ref 0.4145
_reflns_number_gt 914
_reflns_number_total 915
_reflns_threshold_expression I>3\s(I)
_cod_data_source_file dk5002.cif
_cod_data_source_block I
_cod_original_formula_sum 'Cl4 Cu O12 Pb5 Se4  '
_cod_related_suboptimal_entry_code 9017922
_cod_database_code 2105051
_cod_database_fobs_code 2105051

loop_
_symmetry_equiv_pos_site_id
_space_group_symop_operation_xyz
1 x,y,z
2 -x,y,-z+1/2
3 -x,-y,-z
4 x,-y,z+1/2
5 x+1/2,y+1/2,z
6 -x+1/2,y+1/2,-z+1/2
7 -x+1/2,-y+1/2,-z
8 x+1/2,-y+1/2,z+1/2

loop_
_atom_site_type_symbol
_atom_site_label
_atom_site_fract_x
_atom_site_fract_y
_atom_site_fract_z
_atom_site_U_iso_or_equiv
_atom_site_adp_type
_atom_site_calc_flag
_atom_site_occupancy
_atom_site_symmetry_multiplicity
Pb Pb1 0.1059(3) 0.0639(14) 0.1742(8) 0.031(3) Uiso d 1 8
Pb Pb2 0.2686(3) 0.0123(13) 0.3721(9) 0.031(3) Uiso d 1 8
Pb Pb3 0 0.562(2) 0.25 0.031(3) Uiso d 1 4
Se Se1 0.1626(6) 1.508(2) 0.3293(15) 0.019(3) Uiso d 1 8
Se Se2 0.0461(6) 0.003(2) 0.4147(15) 0.019(3) Uiso d 1 8
Cu Cu1 0 0.5 0.5 0.020(5) Uiso d 1 4
Cl Cl1 0.2971(11) 0.490(4) 0.456(3) 0.037(5) Uiso d 1 8
Cl Cl2 0.1203(11) 0.507(4) 0.534(3) 0.037(5) Uiso d 1 8
O O1 0.1810(15) 0.730(7) 0.270(4) 0.019(4) Uiso d 1 8
O O2 0.0641(15) 0.932(7) 0.309(4) 0.019(4) Uiso d 1 8
O O3 0.1886(14) 0.247(7) 0.285(4) 0.019(4) Uiso d 1 8
O O4 0.0067(15) 0.263(6) 0.382(4) 0.019(4) Uiso d 1 8
O O5 -0.0173(14) 0.807(6) 0.404(4) 0.019(4) Uiso d 1 8
O O6 0.1033(15) 0.430(7) 0.254(4) 0.019(4) Uiso d 1 8

loop_
_atom_type_symbol
Pb
Cu
Se
Cl
O

loop_
_geom_bond_atom_site_label_1
_geom_bond_atom_site_label_2
_geom_bond_site_symmetry_2
_geom_bond_distance
Pb1 Cl1 6_545 3.36(4)
Pb1 Cl2 4_564 3.16(3)
Pb1 O1 1_545 2.77(4)
Pb1 O2 1_545 2.47(5)
Pb1 O3 . 2.54(4)
Pb1 O4 2_555 2.96(4)
Pb1 O5 2_545 2.67(4)
Pb1 O6 . 2.32(4)
Pb2 Cl1 1_545 3.14(3)
Pb2 Cl1 . 2.91(3)
Pb2 Cl1 7_556 3.21(4)
Pb2 Cl2 7_556 2.82(3)
Pb2 O1 1_545 2.83(4)
Pb2 O1 6_545 2.85(5)
Pb2 O3 . 2.48(4)
Pb2 O3 6_545 3.04(5)
Pb3 O2 . 2.62(4)
Pb3 O2 2_555 2.62(4)
Pb3 O4 . 2.48(5)
Pb3 O4 2_555 2.48(5)
Pb3 O5 . 2.69(5)
Pb3 O5 2_555 2.69(5)
Pb3 O6 . 2.67(4)
Pb3 O6 2_555 2.67(4)
Se1 Cl2 1_565 3.29(5)
Se1 O1 1_565 1.61(5)
Se1 O2 1_565 3.36(4)
Se1 O3 1_565 1.74(4)
Se1 O6 1_565 1.69(4)
Se2 O2 1_545 1.70(6)
Se2 O4 . 1.75(4)
Se2 O5 1_545 1.89(4)
Se2 O5 3_566 3.00(5)
Cu1 Cl2 . 2.94(3)
Cu1 Cl2 3_566 2.94(3)
Cu1 O4 . 2.17(5)
Cu1 O4 3_566 2.17(5)
Cu1 O5 . 2.16(4)
Cu1 O5 3_566 2.16(4)

loop_
_cod_changelog_entry_id
_cod_changelog_entry_author
_cod_changelog_entry_date
_cod_changelog_entry_text
1 'Vaitkus, Antanas' 2018-03-23
;
 Split the '_atom_type_symbol' data value into several looped values.
;

loop_
_cod_entry_issue_id
_cod_entry_issue_author
_cod_entry_issue_date
_cod_entry_issue_severity
_cod_entry_issue_origin
_cod_entry_issue_description
1 AMCSD 2021-11-08 note upstream
;
 Manual data, this is the preferred structure.
;

loop_
_cod_related_entry_id
_cod_related_entry_database
_cod_related_entry_code
_cod_related_entry_description
1 AMCSD 0018632 .
2 Wikidata Q19861259 'Sarrabusite, selenite mineral'
